data_7051100
loop_
_publ_author_name
'Gao, S.'
'Lam, A. W.-H.'
'Wen, G.'
'Wong, W.-T.'
'Zhang, X.-X.'

_journal_name_full 'New Journal of Chemistry'
_journal_paper_doi 10.1039/b010193l
_journal_year 2001
_chemical_formula_moiety 'C40 H54 N8 O25 Tb4 '
_chemical_formula_sum 'C40 H54 N8 O25 Tb4'
_chemical_formula_weight 1682.61
_space_group_IT_number 14
_symmetry_cell_setting monoclinic
_symmetry_space_group_name_Hall '-P 2yab'
_symmetry_space_group_name_H-M 'P 1 21/a 1'
_cell_angle_alpha 90
_cell_angle_beta 93.216(1)
_cell_angle_gamma 90
_cell_formula_units_Z 2
_cell_length_a 12.9780(8)
_cell_length_b 20.976(1)
_cell_length_c 11.3418(7)
_cell_measurement_temperature 298.2
_cell_volume 3082.6(3)
_diffrn_ambient_temperature 298.2
_exptl_crystal_density_diffrn 1.813
_refine_ls_R_factor_obs 0.0605
_refine_ls_wR_factor_obs 0.0710
_cod_depositor_comments
;
The following automatic conversions were performed:

'_atom_site_thermal_displace_type' tag value 'Uij' was replaced with
'Uani' value 66 times.

Automatic conversion script
Id: cif_fix_values 1646 2011-03-28 12:23:43Z adriana 
;
_cod_original_sg_symbol_H-M 'P 21/a'
_cod_original_formula_sum 'C40 H54 N8 O25 Tb4 '
_cod_database_code 7051100

loop_
_symmetry_equiv_pos_as_xyz
'  +x,  +y,  +z'
'1/2-x,1/2+y,  -z'
'  -x,  -y,  -z'
'1/2+x,1/2-y,  +z'

loop_
_atom_site_aniso_label
_atom_site_aniso_U_11
_atom_site_aniso_U_22
_atom_site_aniso_U_33
_atom_site_aniso_U_12
_atom_site_aniso_U_13
_atom_site_aniso_U_23
Tb(1) 0.0465(5) 0.0369(4) 0.0187(3) 0.0001(4) 0.0012(3) -0.0016(3)
Tb(2) 0.0458(5) 0.0339(4) 0.0188(3) -0.0002(4) -0.0002(3) -0.0004(3)
O(1) 0.08(1) 0.055(8) 0.016(5) -0.003(7) 0.003(6) 0.005(5)
O(2) 0.054(8) 0.036(6) 0.020(5) -0.002(6) 0.012(5) -0.002(4)
O(3) 0.050(8) 0.070(8) 0.026(5) -0.011(7) -0.011(5) 0.017(5)
O(4) 0.061(8) 0.039(7) 0.028(5) -0.009(6) 0.004(6) 0.006(5)
O(5) 0.059(8) 0.038(6) 0.018(4) -0.002(6) 0.004(5) 0.003(4)
O(6) 0.09(1) 0.065(9) 0.042(7) -0.008(8) -0.011(7) 0.024(7)
O(7) 0.11(2) 0.11(2) 0.022(7) -0.07(2) -0.024(9) 0.03(1)
O(8) 0.08(1) 0.08(1) 0.031(6) 0.015(9) -0.001(7) -0.013(6)
O(9) 0.15(2) 0.09(1) 0.043(8) 0.02(1) 0.041(9) -0.017(8)
O(10) 0.12(1) 0.073(10) 0.025(6) -0.001(9) -0.005(7) 0.006(6)
O(11) 0.076(9) 0.058(8) 0.035(6) 0.003(8) -0.002(6) -0.001(6)
O(12) 0.13(1) 0.041(9) 0.10(1) 0.011(9) 0.01(1) -0.027(8)
O(13) 0.08(1) 0.049(8) 0.048(7) 0.014(8) -0.021(7) -0.017(6)
N(1) 0.045(9) 0.035(7) 0.025(6) -0.005(7) 0.005(6) 0.002(6)
N(2) 0.06(1) 0.043(8) 0.016(5) 0.001(7) -0.006(6) -0.003(5)
N(3) 0.12(2) 0.050(10) 0.025(7) 0.01(1) 0.014(10) -0.010(7)
N(4) 0.09(1) 0.040(10) 0.052(10) -0.002(10) 0.015(10) -0.007(8)
C(1) 0.10(2) 0.11(2) 0.017(8) 0.01(1) -0.013(10) 0.008(9)
C(2) 0.06(1) 0.043(10) 0.025(7) -0.003(9) 0.012(8) -0.003(7)
C(3) 0.04(1) 0.05(1) 0.06(1) -0.003(10) 0.018(10) 0.011(9)
C(4) 0.06(1) 0.06(1) 0.045(10) -0.01(1) 0.016(10) 0.017(10)
C(5) 0.05(1) 0.06(1) 0.038(9) 0.001(10) 0.014(9) 0.009(9)
C(6) 0.05(1) 0.04(1) 0.040(9) 0.002(9) 0.003(9) 0.003(8)
C(7) 0.06(1) 0.041(9) 0.024(7) 0.007(9) 0.008(8) -0.002(7)
C(8) 0.06(1) 0.05(1) 0.028(8) 0.001(10) 0.000(8) 0.008(7)
C(9) 0.07(1) 0.05(1) 0.031(8) -0.003(10) -0.002(9) 0.000(7)
C(10) 0.05(1) 0.07(1) 0.014(6) -0.006(10) -0.010(7) 0.010(7)
C(11) 0.07(1) 0.06(1) 0.019(7) 0.01(1) -0.008(8) -0.001(7)
C(12) 0.09(2) 0.06(1) 0.010(6) 0.01(1) 0.008(8) 0.008(7)
C(13) 0.08(1) 0.030(9) 0.018(6) 0.008(9) 0.008(8) 0.001(6)
C(14) 0.10(2) 0.035(10) 0.026(8) 0.01(1) -0.007(9) 0.005(7)
C(15) 0.14(2) 0.05(1) 0.019(7) 0.02(1) 0.00(1) 0.009(8)
C(16) 0.10(2) 0.04(1) 0.026(8) -0.01(1) 0.000(9) 0.003(7)
C(17) 0.05(1) 0.032(9) 0.028(7) -0.001(8) 0.004(8) -0.001(6)
C(18) 0.06(1) 0.035(9) 0.018(6) 0.002(8) 0.007(7) -0.001(6)
C(19) 0.10(2) 0.05(1) 0.038(9) -0.02(1) -0.01(1) 0.010(8)
C(20) 0.10(2) 0.06(1) 0.06(1) 0.00(1) -0.02(1) 0.03(1)

loop_
_atom_site_label
_atom_site_fract_x
_atom_site_fract_y
_atom_site_fract_z
_atom_site_U_iso_or_equiv
_atom_site_thermal_displace_type
_atom_site_calc_flag
_atom_site_calc_attached_atom
Tb(1) 0.53185(6) -0.00180(4) 0.30769(6) 0.0340(2) Uani ? ?
Tb(2) 0.39691(7) -0.10889(4) 0.48582(6) 0.0329(2) Uani ? ?
O(1) 0.669(1) 0.0640(6) 0.2000(8) 0.052(4) Uani ? ?
O(2) 0.6978(9) 0.0392(5) 0.4005(8) 0.036(3) Uani ? ?
O(3) 0.6375(9) 0.0502(6) 0.6593(8) 0.049(4) Uani ? ?
O(4) 0.3371(9) -0.1858(5) 0.6287(8) 0.043(3) Uani ? ?
O(5) 0.5176(8) -0.1030(5) 0.6404(7) 0.038(3) Uani ? ?
O(6) 0.570(1) -0.1034(6) 0.3840(10) 0.067(4) Uani ? ?
O(7) 0.5000 0.0000 0.5000 0.084(7) Uani ? ?
O(8) 0.519(1) -0.0522(7) 0.1383(10) 0.066(5) Uani ? ?
O(9) 0.660(1) -0.0888(7) 0.047(1) 0.094(6) Uani ? ?
O(10) 0.697(1) -0.0674(7) 0.205(1) 0.072(5) Uani ? ?
O(11) 0.508(1) -0.2177(6) 0.4889(10) 0.056(4) Uani ? ?
O(12) 0.444(1) -0.2973(6) 0.398(1) 0.091(6) Uani ? ?
O(13) 0.345(1) -0.2079(6) 0.3933(10) 0.061(4) Uani ? ?
N(1) 0.829(1) 0.1055(6) 0.5731(10) 0.035(4) Uani ? ?
N(2) 0.647(1) -0.0380(6) 0.8158(9) 0.039(4) Uani ? ?
N(3) 0.625(2) -0.0697(7) 0.132(1) 0.065(6) Uani ? ?
N(4) 0.434(1) -0.2433(7) 0.424(1) 0.059(6) Uani ? ?
C(1) 0.654(2) 0.082(1) 0.092(1) 0.075(7) Uani ? ?
C(2) 0.781(1) 0.0755(8) 0.246(1) 0.044(5) Uani ? ?
C(3) 0.875(1) 0.0977(9) 0.196(2) 0.053(6) Uani ? ?
C(4) 0.984(2) 0.1075(10) 0.249(2) 0.057(6) Uani ? ?
C(5) 0.992(1) 0.0979(9) 0.353(1) 0.049(6) Uani ? ?
C(6) 0.897(1) 0.0743(8) 0.405(1) 0.045(5) Uani ? ?
C(7) 0.791(1) 0.0625(8) 0.352(1) 0.041(5) Uani ? ?
C(8) 0.908(1) 0.0628(8) 0.522(1) 0.048(5) Uani ? ?
C(9) 0.833(2) 0.0886(8) 0.684(1) 0.052(6) Uani ? ?
C(10) 0.750(1) 0.0298(9) 0.699(1) 0.046(5) Uani ? ?
C(11) 0.738(1) 0.0135(9) 0.812(1) 0.051(5) Uani ? ?
C(12) 0.692(2) -0.1027(9) 0.796(1) 0.053(5) Uani ? ?
C(13) 0.599(1) -0.1510(7) 0.791(1) 0.043(5) Uani ? ?
C(14) 0.595(2) -0.1973(8) 0.866(1) 0.053(6) Uani ? ?
C(15) 0.505(2) -0.2386(9) 0.864(1) 0.069(7) Uani ? ?
C(16) 0.413(2) -0.2363(8) 0.787(1) 0.054(6) Uani ? ?
C(17) 0.421(1) -0.1924(7) 0.711(1) 0.038(5) Uani ? ?
C(18) 0.514(1) -0.1488(7) 0.714(1) 0.039(5) Uani ? ?
C(19) 0.237(2) -0.2270(9) 0.623(1) 0.063(6) Uani ? ?
C(20) 0.685(2) -0.1165(10) 0.434(2) 0.073(7) Uani ? ?
H(1) 0.8663 0.1082 0.1143 0.0630 Uani ? ?
H(2) 1.0402 0.1200 0.2040 0.0689 Uani ? ?
H(3) 1.0545 0.1049 0.3983 0.0590 Uani ? ?
H(4) 0.6504 -0.2043 0.9224 0.0640 Uani ? ?
H(5) 0.5068 -0.2716 0.9211 0.0828 Uani ? ?
H(6) 0.3552 -0.2635 0.7924 0.0651 Uani ? ?
H(7) 0.9758 0.0735 0.5521 0.0570 Uani ? ?
H(8) 0.8946 0.0193 0.5389 0.0570 Uani ? ?
H(9) 0.9004 0.0746 0.7080 0.0624 Uani ? ?
H(10) 0.8145 0.1237 0.7317 0.0624 Uani ? ?
H(11) 0.7210 0.0503 0.8555 0.0606 Uani ? ?
H(12) 0.8004 -0.0044 0.8446 0.0606 Uani ? ?
H(13) 0.7258 -0.1034 0.7233 0.0638 Uani ? ?
H(14) 0.7407 -0.1133 0.8587 0.0638 Uani ? ?
H(15) 0.6689 0.1261 0.0864 0.0899 Uani ? ?
H(16) 0.6974 0.0583 0.0441 0.0899 Uani ? ?
H(17) 0.5837 0.0747 0.0670 0.0899 Uani ? ?
H(18) 0.2034 -0.2225 0.6947 0.0756 Uani ? ?
H(19) 0.1925 -0.2131 0.5589 0.0756 Uani ? ?
H(20) 0.2547 -0.2705 0.6120 0.0756 Uani ? ?
H(21) 0.6915 -0.1596 0.4587 0.0871 Uani ? ?
H(22) 0.7316 -0.1083 0.3741 0.0871 Uani ? ?
H(23) 0.7010 -0.0892 0.4996 0.0871 Uani ? ?
H(24) 0.8670 0.1395 0.5760 0.0417 Uani ? ?
H(25) 0.7698 -0.0063 0.6548 0.0547 Uani ? ?
H(26) 0.5609 -0.1311 0.3180 0.0802 Uani ? ?
H(28) 0.61727(7) -0.03675(4) 0.89065(6) 0.0470 Uani ? ?

loop_
_geom_bond_atom_site_label_1
_geom_bond_atom_site_label_2
_geom_bond_distance
_geom_bond_site_symmetry_1
_geom_bond_site_symmetry_2
_geom_bond_publ_flag
Tb(1) Tb(2) 3.548(1) ? ? yes
Tb(1) Tb(2) 3.389(1) ? ? yes
Tb(1) O(1) 2.61(1) ? ? yes
Tb(1) O(2) 2.50(1) ? ? yes
Tb(1) O(3) 2.47(1) ? ? yes
Tb(1) O(5) 2.37(1) ? ? yes
Tb(1) O(6) 2.34(1) ? ? yes
Tb(1) O(7) 2.2430(7) ? ? yes
Tb(1) O(8) 2.19(1) ? ? yes
Tb(1) O(10) 2.85(1) ? ? yes
Tb(1) N(2) 2.77(1) ? ? yes
Tb(1) N(3) 2.78(2) ? ? yes
Tb(2) O(2) 2.344(10) ? ? yes
Tb(2) O(3) 2.084(10) ? ? yes
Tb(2) O(4) 2.444(10) ? ? yes
Tb(2) O(5) 2.288(10) ? ? yes
Tb(2) O(6) 2.59(1) ? ? yes
Tb(2) O(7) 2.6474(8) ? ? yes
Tb(2) O(11) 2.70(1) ? ? yes
Tb(2) O(13) 2.40(1) ? ? yes
O(1) C(1) 1.28(2) ? ? yes
O(1) C(2) 1.54(2) ? ? yes
O(2) C(7) 1.44(2) ? ? yes
O(3) C(10) 1.56(2) ? ? yes
O(4) C(17) 1.40(2) ? ? yes
O(4) C(19) 1.56(2) ? ? yes
O(5) C(18) 1.28(2) ? ? yes
O(6) C(20) 1.59(2) ? ? yes
O(8) N(3) 1.43(2) ? ? yes
O(9) N(3) 1.16(2) ? ? yes
O(10) N(3) 1.22(2) ? ? yes
O(11) N(4) 1.29(2) ? ? yes
O(12) N(4) 1.18(2) ? ? yes
O(13) N(4) 1.40(2) ? ? yes
N(1) C(8) 1.50(2) ? ? yes
N(1) C(9) 1.31(2) ? ? yes
N(2) C(11) 1.61(2) ? ? yes
N(2) C(12) 1.50(2) ? ? yes
C(2) C(3) 1.44(2) ? ? yes
C(2) C(7) 1.24(2) ? ? yes
C(3) C(4) 1.53(3) ? ? yes
C(4) C(5) 1.19(2) ? ? yes
C(5) C(6) 1.48(2) ? ? yes
C(6) C(7) 1.49(2) ? ? yes
C(6) C(8) 1.35(2) ? ? yes
C(9) C(10) 1.65(2) ? ? yes
C(10) C(11) 1.34(2) ? ? yes
C(12) C(13) 1.58(2) ? ? yes
C(13) C(14) 1.29(2) ? ? yes
C(13) C(18) 1.37(2) ? ? yes
C(14) C(15) 1.45(3) ? ? yes
C(15) C(16) 1.43(3) ? ? yes
C(16) C(17) 1.27(2) ? ? yes
C(17) C(18) 1.51(2) ? ? yes
